data_4318150
loop_
_publ_author_name
'Evan Freiberg'
'William M. Davis'
'Alan Davison'
'Alun G. Jones'

_publ_section_title
;
 Synthesis and Characterization of
 Technetiumtetrakis(acetonitrile)bis(triphenylphosphine) Cationic
 Complexes
;
_journal_name_full 'Inorganic Chemistry'
_journal_page_first 3337
_journal_page_last 3339
_journal_paper_doi 10.1021/ic020017d
_journal_volume 41
_journal_year 2002
_chemical_formula_moiety '[Tc(CH3CN)4(PPh3)2][Zn2Cl6]0.5'
_chemical_formula_sum 'C44 H42 Cl3 N4 P2 Tc Zn'
_chemical_formula_weight 958.48
_chemical_name_systematic
;
  ?
;
_space_group_IT_number 14
_symmetry_cell_setting monoclinic
_symmetry_space_group_name_Hall '-P 2yn'
_symmetry_space_group_name_H-M 'P 1 21/n 1'
_atom_sites_solution_hydrogens geom
_atom_sites_solution_primary direct
_atom_sites_solution_secondary difmap
_audit_creation_method SHELXL-97
_cell_angle_alpha 90.00
_cell_angle_beta 101.412(5)
_cell_angle_gamma 90.00
_cell_formula_units_Z 4
_cell_length_a 14.593(4)
_cell_length_b 13.922(3)
_cell_length_c 22.152(5)
_cell_measurement_temperature 183(2)
_cell_volume 4411.5(18)
_computing_cell_refinement 'Bruker SMART'
_computing_data_collection 'Bruker SMART'
_computing_data_reduction 'Bruker SHELXTL'
_computing_molecular_graphics 'Bruker SHELXTL'
_computing_publication_material 'Bruker SHELXTL'
_computing_structure_refinement 'SHELXL-97 (Sheldrick, 1997)'
_computing_structure_solution 'SHELXS-97 (Sheldrick, 1990)'
_diffrn_ambient_temperature 183(2)
_diffrn_measured_fraction_theta_full 0.999
_diffrn_measured_fraction_theta_max 0.999
_diffrn_measurement_device_type 'CCD area detector'
_diffrn_measurement_method 'phi and omega scans'
_diffrn_radiation_monochromator graphite
_diffrn_radiation_source 'fine-focus sealed tube'
_diffrn_radiation_type MoK\a
_diffrn_radiation_wavelength 0.71073
_diffrn_reflns_av_R_equivalents 0.0962
_diffrn_reflns_av_sigmaI/netI 0.0954
_diffrn_reflns_limit_h_max 14
_diffrn_reflns_limit_h_min -10
_diffrn_reflns_limit_k_max 14
_diffrn_reflns_limit_k_min -13
_diffrn_reflns_limit_l_max 22
_diffrn_reflns_limit_l_min -22
_diffrn_reflns_number 14060
_diffrn_reflns_theta_full 20.99
_diffrn_reflns_theta_max 20.99
_diffrn_reflns_theta_min 2.04
_exptl_absorpt_coefficient_mu 1.146
_exptl_absorpt_correction_T_max 0.8580
_exptl_absorpt_correction_T_min 0.6751
_exptl_absorpt_correction_type empirical
_exptl_crystal_colour yellow
_exptl_crystal_density_diffrn 1.443
_exptl_crystal_density_method 'not measured'
_exptl_crystal_description plate
_exptl_crystal_F_000 1952
_exptl_crystal_size_max .05
_exptl_crystal_size_mid .15
_exptl_crystal_size_min .15
_refine_diff_density_max 0.578
_refine_diff_density_min -0.477
_refine_diff_density_rms 0.127
_refine_ls_extinction_coef 0.0041(4)
_refine_ls_extinction_expression Fc^*^=kFc[1+0.001xFc^2^\l^3^/sin(2\q)]^-1/4^
_refine_ls_extinction_method SHELXL
_refine_ls_goodness_of_fit_ref 1.157
_refine_ls_hydrogen_treatment mixed
_refine_ls_matrix_type full
_refine_ls_number_parameters 495
_refine_ls_number_reflns 4728
_refine_ls_number_restraints 0
_refine_ls_restrained_S_all 1.157
_refine_ls_R_factor_all 0.1066
_refine_ls_R_factor_gt 0.0761
_refine_ls_shift/su_max 0.797
_refine_ls_shift/su_mean 0.017
_refine_ls_structure_factor_coef Fsqd
_refine_ls_weighting_details 'calc w=1/[\s^2^(Fo^2^)+(0.0590P)^2^+4.5004P] where P=(Fo^2^+2Fc^2^)/3'
_refine_ls_weighting_scheme calc
_refine_ls_wR_factor_gt 0.1390
_refine_ls_wR_factor_ref 0.1489
_reflns_number_gt 3656
_reflns_number_total 4728
_reflns_threshold_expression >2sigma(I)
_cod_data_source_file ic020017d_2.cif
_cod_data_source_block 01091t
_cod_depositor_comments
;
The following automatic conversions were performed:

'_symmetry_cell_setting' value 'Monoclinic' changed to 'monoclinic'
according to the built-in table from CIF Core dictionary named
'cif_core.dic' version 2.4.1 from 2010-06-29.

Automatic conversion script
Id: cif_fix_values 1646 2011-03-28 12:23:43Z adriana 
;
_cod_original_cell_volume 4411.6(18)
_cod_database_code 4318150

loop_
_symmetry_equiv_pos_as_xyz
'x, y, z'
'-x+1/2, y+1/2, -z+1/2'
'-x, -y, -z'
'x-1/2, -y-1/2, z-1/2'

loop_
_atom_site_label
_atom_site_type_symbol
_atom_site_fract_x
_atom_site_fract_y
_atom_site_fract_z
_atom_site_U_iso_or_equiv
_atom_site_adp_type
_atom_site_occupancy
_atom_site_symmetry_multiplicity
_atom_site_calc_flag
_atom_site_refinement_flags
_atom_site_disorder_assembly
_atom_site_disorder_group
Tc1 Tc 0.47922(6) 0.34324(6) 0.16079(4) 0.0244(3) Uani 1 1 d . . .
Zn1 Zn 0.49541(9) 0.10193(9) 0.53517(6) 0.0414(4) Uani 1 1 d . . .
Cl1 Cl 0.4632(2) 0.23703(19) 0.48354(13) 0.0486(8) Uani 1 1 d . . .
Cl2 Cl 0.5221(2) 0.1085(2) 0.63720(13) 0.0665(10) Uani 1 1 d . . .
Cl3 Cl 0.3845(2) -0.0214(2) 0.50353(13) 0.0505(8) Uani 1 1 d . . .
P1 P 0.48273(19) 0.20211(18) 0.09641(11) 0.0274(7) Uani 1 1 d . . .
P2 P 0.47521(19) 0.49001(18) 0.21741(11) 0.0281(7) Uani 1 1 d . . .
N1 N 0.5140(5) 0.2630(6) 0.2403(4) 0.027(2) Uani 1 1 d . . .
N2 N 0.3422(6) 0.3006(6) 0.1600(4) 0.032(2) Uani 1 1 d . . .
N3 N 0.4362(5) 0.4265(6) 0.0844(4) 0.028(2) Uani 1 1 d . . .
N4 N 0.6159(6) 0.3730(5) 0.1613(3) 0.031(2) Uani 1 1 d . . .
C1 C 0.5285(7) 0.2178(7) 0.2840(5) 0.031(3) Uani 1 1 d . . .
C2 C 0.5400(8) 0.1571(8) 0.3393(4) 0.050(3) Uani 1 1 d . . .
H2A H 0.5170 0.1915 0.3719 0.075 Uiso 1 1 calc R . .
H2B H 0.6063 0.1416 0.3534 0.075 Uiso 1 1 calc R . .
H2C H 0.5043 0.0975 0.3294 0.075 Uiso 1 1 calc R . .
C3 C 0.2724(9) 0.2613(8) 0.1533(5) 0.038(3) Uani 1 1 d . . .
C4 C 0.1856(8) 0.2051(9) 0.1402(6) 0.066(4) Uani 1 1 d . . .
H4A H 0.1383 0.2361 0.1595 0.099 Uiso 1 1 calc R . .
H4B H 0.1977 0.1401 0.1567 0.099 Uiso 1 1 calc R . .
H4C H 0.1627 0.2018 0.0955 0.099 Uiso 1 1 calc R . .
C5 C 0.4081(7) 0.4763(7) 0.0442(5) 0.032(3) Uani 1 1 d . . .
C6 C 0.3640(8) 0.5372(8) -0.0089(5) 0.056(3) Uani 1 1 d . . .
H6A H 0.3558 0.4994 -0.0469 0.084 Uiso 1 1 calc R . .
H6B H 0.4043 0.5925 -0.0121 0.084 Uiso 1 1 calc R . .
H6C H 0.3030 0.5598 -0.0026 0.084 Uiso 1 1 calc R . .
C7 C 0.6956(8) 0.3908(8) 0.1618(5) 0.038(3) Uani 1 1 d . . .
C8 C 0.7929(8) 0.4099(9) 0.1614(6) 0.064(4) Uani 1 1 d . . .
H8A H 0.8249 0.3494 0.1565 0.096 Uiso 1 1 calc R . .
H8B H 0.8223 0.4403 0.2003 0.096 Uiso 1 1 calc R . .
H8C H 0.7974 0.4530 0.1271 0.096 Uiso 1 1 calc R . .
C11 C 0.5714(7) 0.2017(7) 0.0476(4) 0.028(2) Uani 1 1 d . . .
C12 C 0.5484(8) 0.2008(7) -0.0167(5) 0.038(3) Uani 1 1 d . . .
H12 H 0.4850 0.1954 -0.0372 0.045 Uiso 1 1 calc R . .
C13 C 0.6191(10) 0.2077(8) -0.0508(5) 0.052(3) Uani 1 1 d . . .
H13 H 0.6029 0.2068 -0.0945 0.062 Uiso 1 1 calc R . .
C14 C 0.7103(8) 0.2159(8) -0.0229(6) 0.045(3) Uani 1 1 d . . .
H14 H 0.7571 0.2217 -0.0469 0.054 Uiso 1 1 calc R . .
C15 C 0.7352(8) 0.2156(7) 0.0412(5) 0.042(3) Uani 1 1 d . . .
H15 H 0.7990 0.2200 0.0611 0.050 Uiso 1 1 calc R . .
C16 C 0.6650(7) 0.2089(7) 0.0758(5) 0.033(3) Uani 1 1 d . . .
H16 H 0.6817 0.2093 0.1195 0.039 Uiso 1 1 calc R . .
C21 C 0.4727(7) 0.4906(7) 0.3006(4) 0.027(3) Uani 1 1 d . . .
C22 C 0.4109(8) 0.4264(7) 0.3176(5) 0.042(3) Uani 1 1 d . . .
H22 H 0.3810 0.3802 0.2887 0.051 Uiso 1 1 calc R . .
C23 C 0.3916(9) 0.4285(8) 0.3771(5) 0.054(4) Uani 1 1 d . . .
H23 H 0.3470 0.3853 0.3878 0.065 Uiso 1 1 calc R . .
C24 C 0.4361(9) 0.4916(9) 0.4194(5) 0.054(4) Uani 1 1 d . . .
H24 H 0.4254 0.4904 0.4603 0.065 Uiso 1 1 calc R . .
C25 C 0.4970(9) 0.5575(9) 0.4030(5) 0.053(3) Uani 1 1 d . . .
H25 H 0.5260 0.6040 0.4319 0.064 Uiso 1 1 calc R . .
C26 C 0.5161(8) 0.5559(7) 0.3437(5) 0.045(3) Uani 1 1 d . . .
H26 H 0.5595 0.6004 0.3330 0.053 Uiso 1 1 calc R . .
C31 C 0.3733(7) 0.1724(7) 0.0409(4) 0.032(3) Uani 1 1 d . . .
C32 C 0.3498(8) 0.0786(7) 0.0218(5) 0.042(3) Uani 1 1 d . . .
H32 H 0.3918 0.0280 0.0368 0.050 Uiso 1 1 calc R . .
C33 C 0.2674(9) 0.0571(8) -0.0183(6) 0.058(4) Uani 1 1 d . . .
H33 H 0.2527 -0.0078 -0.0294 0.069 Uiso 1 1 calc R . .
C34 C 0.2058(8) 0.1298(8) -0.0425(5) 0.048(3) Uani 1 1 d . . .
H34 H 0.1501 0.1158 -0.0713 0.058 Uiso 1 1 calc R . .
C35 C 0.2284(8) 0.2257(7) -0.0231(5) 0.040(3) Uani 1 1 d . . .
H35 H 0.1866 0.2767 -0.0376 0.048 Uiso 1 1 calc R . .
C36 C 0.3110(7) 0.2439(7) 0.0169(4) 0.034(3) Uani 1 1 d . . .
H36 H 0.3261 0.3086 0.0285 0.041 Uiso 1 1 calc R . .
C41 C 0.5732(7) 0.5681(6) 0.2116(4) 0.0261(18) Uani 1 1 d . . .
C42 C 0.6596(8) 0.5645(8) 0.2519(5) 0.044(3) Uani 1 1 d . . .
H42 H 0.6675 0.5215 0.2858 0.052 Uiso 1 1 calc R . .
C43 C 0.7351(8) 0.6220(8) 0.2441(5) 0.046(3) Uani 1 1 d . . .
H43 H 0.7925 0.6200 0.2731 0.056 Uiso 1 1 calc R . .
C44 C 0.7246(8) 0.6814(8) 0.1936(7) 0.057(4) Uani 1 1 d . . .
H44 H 0.7749 0.7218 0.1883 0.068 Uiso 1 1 calc R . .
C45 C 0.6435(8) 0.6831(7) 0.1510(6) 0.045(3) Uani 1 1 d . . .
H45 H 0.6393 0.7213 0.1151 0.054 Uiso 1 1 calc R . .
C46 C 0.5672(7) 0.6298(6) 0.1595(5) 0.032(3) Uani 1 1 d . . .
H46 H 0.5101 0.6343 0.1304 0.039 Uiso 1 1 calc R . .
C51 C 0.5021(8) 0.0852(7) 0.1365(5) 0.035(3) Uani 1 1 d . . .
C52 C 0.4455(9) 0.0630(7) 0.1775(5) 0.046(3) Uani 1 1 d . . .
H52 H 0.3997 0.1077 0.1848 0.055 Uiso 1 1 calc R . .
C53 C 0.4556(10) -0.0253(9) 0.2085(5) 0.059(4) Uani 1 1 d . . .
H53 H 0.4155 -0.0409 0.2360 0.071 Uiso 1 1 calc R . .
C54 C 0.5228(12) -0.0892(9) 0.1993(6) 0.077(5) Uani 1 1 d . . .
H54 H 0.5276 -0.1498 0.2194 0.092 Uiso 1 1 calc R . .
C55 C 0.5835(10) -0.0660(8) 0.1609(6) 0.066(4) Uani 1 1 d . . .
H55 H 0.6328 -0.1084 0.1567 0.079 Uiso 1 1 calc R . .
C56 C 0.5717(8) 0.0199(7) 0.1287(4) 0.042(3) Uani 1 1 d . . .
H56 H 0.6116 0.0347 0.1009 0.051 Uiso 1 1 calc R . .
C61 C 0.3761(7) 0.5734(6) 0.1919(4) 0.0261(18) Uani 1 1 d . . .
C62 C 0.3789(7) 0.6674(7) 0.2128(4) 0.036(3) Uani 1 1 d . . .
H62 H 0.4357 0.6920 0.2361 0.043 Uiso 1 1 calc R . .
C63 C 0.3008(8) 0.7267(7) 0.2005(5) 0.041(3) Uani 1 1 d . . .
H63 H 0.3049 0.7914 0.2144 0.049 Uiso 1 1 calc R . .
C64 C 0.2164(9) 0.6909(8) 0.1677(5) 0.047(3) Uani 1 1 d . . .
H64 H 0.1623 0.7305 0.1596 0.057 Uiso 1 1 calc R . .
C65 C 0.2124(9) 0.5960(8) 0.1471(5) 0.054(3) Uani 1 1 d . . .
H65 H 0.1552 0.5707 0.1247 0.065 Uiso 1 1 calc R . .
C66 C 0.2918(8) 0.5382(8) 0.1590(5) 0.039(3) Uani 1 1 d . . .
H66 H 0.2883 0.4739 0.1443 0.046 Uiso 1 1 calc R . .

loop_
_atom_site_aniso_label
_atom_site_aniso_U_11
_atom_site_aniso_U_22
_atom_site_aniso_U_33
_atom_site_aniso_U_23
_atom_site_aniso_U_13
_atom_site_aniso_U_12
Tc1 0.0287(6) 0.0209(5) 0.0248(5) 0.0006(4) 0.0083(4) 0.0000(4)
Zn1 0.0435(9) 0.0405(8) 0.0426(8) 0.0091(7) 0.0147(7) 0.0040(7)
Cl1 0.058(2) 0.0361(16) 0.0510(18) 0.0061(14) 0.0098(16) 0.0069(15)
Cl2 0.071(2) 0.088(2) 0.0431(19) 0.0141(17) 0.0159(18) -0.006(2)
Cl3 0.0430(19) 0.0410(17) 0.072(2) 0.0065(15) 0.0211(16) 0.0029(15)
P1 0.0362(18) 0.0214(15) 0.0283(16) 0.0005(12) 0.0149(14) 0.0006(13)
P2 0.0324(18) 0.0263(15) 0.0254(15) 0.0001(12) 0.0049(13) 0.0009(13)
N1 0.029(5) 0.030(5) 0.021(5) -0.010(4) 0.004(4) 0.006(4)
N2 0.035(6) 0.030(5) 0.032(5) -0.001(4) 0.009(5) -0.003(5)
N3 0.025(5) 0.025(5) 0.033(5) 0.006(4) 0.006(4) 0.000(4)
N4 0.039(6) 0.025(5) 0.027(5) 0.005(4) 0.003(5) 0.013(5)
C1 0.030(7) 0.037(7) 0.023(6) 0.005(6) -0.003(5) 0.006(5)
C2 0.048(8) 0.066(8) 0.036(7) 0.017(6) 0.006(6) 0.011(7)
C3 0.039(8) 0.038(7) 0.040(7) -0.007(6) 0.013(6) 0.004(7)
C4 0.053(9) 0.077(9) 0.072(9) -0.015(7) 0.021(7) -0.031(8)
C5 0.030(7) 0.025(6) 0.045(7) -0.009(6) 0.013(6) -0.001(6)
C6 0.050(8) 0.056(8) 0.062(8) 0.022(7) 0.013(7) -0.006(7)
C7 0.031(8) 0.053(8) 0.032(7) -0.004(5) 0.010(6) 0.012(7)
C8 0.027(7) 0.085(10) 0.082(10) -0.017(8) 0.014(7) -0.018(7)
C11 0.029(7) 0.026(6) 0.029(7) 0.003(5) 0.009(5) 0.010(5)
C12 0.039(7) 0.044(7) 0.032(7) -0.003(5) 0.014(6) 0.005(6)
C13 0.077(11) 0.052(8) 0.033(7) -0.008(6) 0.025(8) -0.005(7)
C14 0.035(8) 0.046(7) 0.062(9) -0.006(6) 0.029(7) 0.010(6)
C15 0.042(8) 0.035(7) 0.047(8) -0.007(6) 0.009(7) 0.007(6)
C16 0.031(7) 0.036(6) 0.037(7) 0.003(5) 0.023(6) 0.004(6)
C21 0.037(7) 0.016(6) 0.028(6) 0.006(5) 0.008(5) 0.006(5)
C22 0.071(9) 0.032(7) 0.027(7) -0.004(5) 0.019(6) -0.002(6)
C23 0.091(11) 0.042(7) 0.036(8) 0.014(6) 0.030(8) 0.005(7)
C24 0.085(11) 0.063(9) 0.016(7) 0.012(7) 0.012(7) 0.012(8)
C25 0.071(10) 0.061(9) 0.025(7) -0.011(6) 0.003(7) 0.017(8)
C26 0.048(8) 0.036(7) 0.047(8) -0.013(6) 0.003(6) 0.004(6)
C31 0.044(7) 0.019(6) 0.038(6) -0.005(5) 0.018(6) -0.002(6)
C32 0.059(9) 0.025(7) 0.044(7) -0.002(5) 0.014(7) -0.003(6)
C33 0.051(9) 0.040(8) 0.071(9) -0.020(7) -0.013(8) -0.003(7)
C34 0.036(8) 0.065(9) 0.044(7) -0.013(7) 0.007(6) -0.020(7)
C35 0.040(8) 0.038(7) 0.041(7) 0.000(6) 0.005(6) -0.006(6)
C36 0.033(7) 0.030(7) 0.038(7) -0.004(5) 0.001(6) -0.006(6)
C41 0.037(5) 0.021(4) 0.022(4) -0.004(3) 0.011(4) 0.000(4)
C42 0.037(8) 0.046(7) 0.048(7) -0.006(6) 0.007(6) -0.010(6)
C43 0.037(8) 0.046(8) 0.048(8) -0.007(7) -0.011(6) 0.005(7)
C44 0.033(8) 0.038(8) 0.102(11) -0.011(8) 0.019(8) -0.011(6)
C45 0.042(8) 0.033(7) 0.069(9) 0.008(6) 0.031(7) -0.003(6)
C46 0.035(7) 0.019(6) 0.047(7) 0.000(5) 0.018(6) 0.004(5)
C51 0.047(8) 0.019(6) 0.039(7) 0.003(5) 0.012(6) -0.013(6)
C52 0.071(9) 0.023(7) 0.042(7) -0.001(6) 0.004(7) -0.011(6)
C53 0.097(12) 0.038(8) 0.040(8) 0.016(7) 0.009(7) -0.024(8)
C54 0.118(14) 0.035(9) 0.059(10) 0.028(7) -0.026(10) -0.015(10)
C55 0.084(11) 0.028(8) 0.075(10) 0.013(7) -0.009(9) -0.002(7)
C56 0.075(9) 0.020(6) 0.028(6) 0.003(5) 0.003(6) 0.008(7)
C61 0.037(5) 0.021(4) 0.022(4) -0.004(3) 0.011(4) 0.000(4)
C62 0.028(7) 0.036(7) 0.046(7) -0.014(6) 0.016(5) -0.009(6)
C63 0.051(8) 0.026(6) 0.050(7) -0.007(6) 0.021(7) -0.007(6)
C64 0.050(9) 0.041(8) 0.051(8) 0.007(6) 0.010(7) 0.011(7)
C65 0.049(9) 0.042(8) 0.070(9) -0.013(7) 0.010(7) -0.005(7)
C66 0.039(7) 0.032(6) 0.048(7) -0.009(6) 0.013(6) -0.003(6)

loop_
_atom_type_symbol
_atom_type_description
_atom_type_scat_dispersion_real
_atom_type_scat_dispersion_imag
_atom_type_scat_source
C C 0.0033 0.0016 'International Tables Vol C Tables 4.2.6.8 and 6.1.1.4'
H H 0.0000 0.0000 'International Tables Vol C Tables 4.2.6.8 and 6.1.1.4'
N N 0.0061 0.0033 'International Tables Vol C Tables 4.2.6.8 and 6.1.1.4'
P P 0.1023 0.0942 'International Tables Vol C Tables 4.2.6.8 and 6.1.1.4'
Cl Cl 0.1484 0.1585 'International Tables Vol C Tables 4.2.6.8 and 6.1.1.4'
Tc Tc -1.4390 0.7593 'International Tables Vol C Tables 4.2.6.8 and 6.1.1.4'
Zn Zn 0.2839 1.4301 'International Tables Vol C Tables 4.2.6.8 and 6.1.1.4'

loop_
_geom_angle_atom_site_label_1
_geom_angle_atom_site_label_2
_geom_angle_atom_site_label_3
_geom_angle
_geom_angle_site_symmetry_1
_geom_angle_site_symmetry_3
_geom_angle_publ_flag
N4 Tc1 N3 91.6(3) . . ?
N4 Tc1 N1 91.8(3) . . ?
N3 Tc1 N1 175.7(3) . . ?
N4 Tc1 N2 175.2(3) . . ?
N3 Tc1 N2 91.0(3) . . ?
N1 Tc1 N2 85.8(3) . . ?
N4 Tc1 P2 87.1(2) . . ?
N3 Tc1 P2 85.1(2) . . ?
N1 Tc1 P2 92.4(2) . . ?
N2 Tc1 P2 97.2(2) . . ?
N4 Tc1 P1 91.9(2) . . ?
N3 Tc1 P1 90.6(2) . . ?
N1 Tc1 P1 91.9(2) . . ?
N2 Tc1 P1 84.0(2) . . ?
P2 Tc1 P1 175.61(9) . . ?
Cl1 Zn1 Cl2 118.06(13) . . ?
Cl1 Zn1 Cl3 113.72(11) . . ?
Cl2 Zn1 Cl3 107.66(12) . . ?
Cl1 Zn1 Cl3 108.17(11) . 3_656 ?
Cl2 Zn1 Cl3 113.17(13) . 3_656 ?
Cl3 Zn1 Cl3 93.46(10) . 3_656 ?
Zn1 Cl3 Zn1 86.54(10) . 3_656 ?
C11 P1 C51 102.8(5) . . ?
C11 P1 C31 102.8(4) . . ?
C51 P1 C31 98.7(4) . . ?
C11 P1 Tc1 116.4(3) . . ?
C51 P1 Tc1 116.6(3) . . ?
C31 P1 Tc1 116.9(3) . . ?
C41 P2 C21 103.8(4) . . ?
C41 P2 C61 100.4(4) . . ?
C21 P2 C61 97.6(4) . . ?
C41 P2 Tc1 111.7(3) . . ?
C21 P2 Tc1 122.1(3) . . ?
C61 P2 Tc1 118.1(3) . . ?
C1 N1 Tc1 176.5(8) . . ?
C3 N2 Tc1 166.0(8) . . ?
C5 N3 Tc1 174.9(8) . . ?
C7 N4 Tc1 179.6(9) . . ?
N1 C1 C2 175.7(11) . . ?
N2 C3 C4 174.4(12) . . ?
N3 C5 C6 175.4(11) . . ?
N4 C7 C8 178.3(12) . . ?
C16 C11 C12 118.4(9) . . ?
C16 C11 P1 118.5(7) . . ?
C12 C11 P1 122.9(8) . . ?
C11 C12 C13 119.8(10) . . ?
C14 C13 C12 121.4(10) . . ?
C13 C14 C15 120.0(10) . . ?
C14 C15 C16 119.1(10) . . ?
C11 C16 C15 121.3(9) . . ?
C22 C21 C26 118.5(9) . . ?
C22 C21 P2 114.4(7) . . ?
C26 C21 P2 126.6(8) . . ?
C21 C22 C23 120.6(10) . . ?
C24 C23 C22 120.4(12) . . ?
C23 C24 C25 119.7(11) . . ?
C24 C25 C26 119.9(11) . . ?
C21 C26 C25 120.8(11) . . ?
C36 C31 C32 117.0(10) . . ?
C36 C31 P1 120.6(7) . . ?
C32 C31 P1 122.5(8) . . ?
C33 C32 C31 122.0(11) . . ?
C32 C33 C34 120.4(10) . . ?
C33 C34 C35 118.3(10) . . ?
C36 C35 C34 119.4(10) . . ?
C35 C36 C31 122.9(10) . . ?
C42 C41 C46 116.2(9) . . ?
C42 C41 P2 123.8(8) . . ?
C46 C41 P2 119.6(8) . . ?
C41 C42 C43 122.4(10) . . ?
C44 C43 C42 118.7(10) . . ?
C45 C44 C43 121.0(11) . . ?
C44 C45 C46 120.7(11) . . ?
C45 C46 C41 120.7(10) . . ?
C52 C51 C56 118.7(10) . . ?
C52 C51 P1 117.3(8) . . ?
C56 C51 P1 123.9(8) . . ?
C51 C52 C53 120.0(12) . . ?
C54 C53 C52 120.5(13) . . ?
C53 C54 C55 120.3(12) . . ?
C54 C55 C56 119.3(13) . . ?
C55 C56 C51 121.0(12) . . ?
C62 C61 C66 118.2(9) . . ?
C62 C61 P2 121.4(8) . . ?
C66 C61 P2 119.7(7) . . ?
C61 C62 C63 121.8(10) . . ?
C64 C63 C62 119.7(10) . . ?
C63 C64 C65 119.1(11) . . ?
C66 C65 C64 120.4(11) . . ?
C65 C66 C61 120.8(10) . . ?

loop_
_geom_bond_atom_site_label_1
_geom_bond_atom_site_label_2
_geom_bond_distance
_geom_bond_site_symmetry_2
_geom_bond_publ_flag
Tc1 N4 2.035(10) . ?
Tc1 N3 2.045(9) . ?
Tc1 N1 2.062(9) . ?
Tc1 N2 2.082(9) . ?
Tc1 P2 2.404(3) . ?
Tc1 P1 2.434(3) . ?
Zn1 Cl1 2.203(3) . ?
Zn1 Cl2 2.218(3) . ?
Zn1 Cl3 2.368(3) . ?
Zn1 Cl3 2.378(3) 3_656 ?
Cl3 Zn1 2.378(3) 3_656 ?
P1 C11 1.843(10) . ?
P1 C51 1.849(10) . ?
P1 C31 1.858(11) . ?
P2 C41 1.821(10) . ?
P2 C21 1.851(9) . ?
P2 C61 1.854(10) . ?
N1 C1 1.139(11) . ?
N2 C3 1.140(12) . ?
N3 C5 1.139(11) . ?
N4 C7 1.187(12) . ?
C1 C2 1.470(14) . ?
C3 C4 1.468(16) . ?
C5 C6 1.489(15) . ?
C7 C8 1.446(15) . ?
C11 C16 1.390(13) . ?
C11 C12 1.397(12) . ?
C12 C13 1.397(14) . ?
C13 C14 1.357(15) . ?
C14 C15 1.393(14) . ?
C15 C16 1.399(13) . ?
C21 C22 1.373(13) . ?
C21 C26 1.379(13) . ?
C22 C23 1.402(13) . ?
C23 C24 1.355(15) . ?
C24 C25 1.375(15) . ?
C25 C26 1.395(14) . ?
C31 C36 1.382(13) . ?
C31 C32 1.396(13) . ?
C32 C33 1.378(14) . ?
C33 C34 1.389(15) . ?
C34 C35 1.422(14) . ?
C35 C36 1.370(13) . ?
C41 C42 1.394(13) . ?
C41 C46 1.427(12) . ?
C42 C43 1.400(14) . ?
C43 C44 1.376(15) . ?
C44 C45 1.359(15) . ?
C45 C46 1.382(13) . ?
C51 C52 1.378(14) . ?
C51 C56 1.400(14) . ?
C52 C53 1.401(15) . ?
C53 C54 1.368(17) . ?
C54 C55 1.383(17) . ?
C55 C56 1.386(15) . ?
C61 C62 1.385(12) . ?
C61 C66 1.390(13) . ?
C62 C63 1.391(14) . ?
C63 C64 1.392(14) . ?
C64 C65 1.396(14) . ?
C65 C66 1.392(14) . ?
